data_7006225
loop_
_publ_author_name
'Konkol, Marcin'
'Spaniol, Thomas P.'
'Kondracka, Ma\/lgorzata'
'Okuda, Jun'

_publ_section_title
;
 Lutetium alkyl and hydride complexes in a non-cyclopentadienyl
 coordination environment.
;
_journal_issue 36
_journal_name_full 'Dalton transactions (Cambridge, England : 2003)'
_journal_page_first 4095
_journal_page_last 4102
_journal_paper_doi 10.1039/b710228n
_journal_year 2007
_chemical_formula_sum 'C55.75 H74 Lu O5.75 S'
_chemical_formula_weight 1043.18
_chemical_name_common
;
Bis(tetrahydrofurane)-thiobis(6-tert-butyl-4-methylphenolato)-
triphenylmethoxy-lutetium(iii)
;
_chemical_name_systematic
;
Bis(tetrahydrofurane)-thiobis(6-tert-butyl-4-methylphenolato)-
triphenylmethoxy-lutetium(III)
;
_space_group_IT_number 15
_symmetry_cell_setting monoclinic
_symmetry_space_group_name_Hall '-C 2yc'
_symmetry_space_group_name_H-M 'C 1 2/c 1'
_atom_sites_solution_hydrogens geom
_atom_sites_solution_primary direct
_atom_sites_solution_secondary difmap
_audit_creation_method SHELXL-97
_cell_angle_alpha 90.00
_cell_angle_beta 108.832(3)
_cell_angle_gamma 90.00
_cell_formula_units_Z 8
_cell_length_a 33.017(5)
_cell_length_b 18.291(3)
_cell_length_c 20.635(3)
_cell_measurement_reflns_used 925
_cell_measurement_temperature 153(2)
_cell_measurement_theta_max 18.54
_cell_measurement_theta_min 2.62
_cell_volume 11795(3)
_computing_cell_refinement 'Bruker SMART (2001)'
_computing_data_collection 'Bruker SMART (2001)'
_computing_data_reduction 'Bruker SAINT+ (1999)'
_computing_structure_refinement 'SHELXL-97 (Sheldrick, 1997)'
_computing_structure_solution 'SIR-97 (Altomare et al, 1997)'
_diffrn_ambient_temperature 153(2)
_diffrn_measured_fraction_theta_full 0.998
_diffrn_measured_fraction_theta_max 0.998
_diffrn_measurement_device_type 'CCD area detector'
_diffrn_measurement_method 'phi and omega scans'
_diffrn_radiation_monochromator graphite
_diffrn_radiation_source 'fine-focus sealed tube'
_diffrn_radiation_type MoK\a
_diffrn_radiation_wavelength 0.71073
_diffrn_reflns_av_R_equivalents 0.0954
_diffrn_reflns_av_sigmaI/netI 0.0741
_diffrn_reflns_limit_h_max 44
_diffrn_reflns_limit_h_min -44
_diffrn_reflns_limit_k_max 24
_diffrn_reflns_limit_k_min -24
_diffrn_reflns_limit_l_max 27
_diffrn_reflns_limit_l_min -27
_diffrn_reflns_number 80196
_diffrn_reflns_theta_full 28.40
_diffrn_reflns_theta_max 28.40
_diffrn_reflns_theta_min 1.52
_exptl_absorpt_coefficient_mu 1.750
_exptl_absorpt_correction_T_max 0.8044
_exptl_absorpt_correction_T_min 0.3868
_exptl_absorpt_correction_type empirical
_exptl_absorpt_process_details 'Bruker SADABS'
_exptl_crystal_colour colourless
_exptl_crystal_density_diffrn 1.175
_exptl_crystal_density_method 'not measured'
_exptl_crystal_description block
_exptl_crystal_F_000 4332
_exptl_crystal_size_max 0.67
_exptl_crystal_size_mid 0.18
_exptl_crystal_size_min 0.13
_refine_diff_density_max 1.116
_refine_diff_density_min -0.547
_refine_diff_density_rms 0.129
_refine_ls_extinction_method none
_refine_ls_goodness_of_fit_ref 1.057
_refine_ls_hydrogen_treatment noref
_refine_ls_matrix_type full
_refine_ls_number_parameters 573
_refine_ls_number_reflns 14774
_refine_ls_number_restraints 27
_refine_ls_restrained_S_all 1.069
_refine_ls_R_factor_all 0.0936
_refine_ls_R_factor_gt 0.0501
_refine_ls_shift/su_max 0.076
_refine_ls_shift/su_mean 0.001
_refine_ls_structure_factor_coef Fsqd
_refine_ls_weighting_details 'calc w=1/[\s^2^(Fo^2^)+(0.0723P)^2^+10.7922P] where P=(Fo^2^+2Fc^2^)/3'
_refine_ls_weighting_scheme calc
_refine_ls_wR_factor_gt 0.1294
_refine_ls_wR_factor_ref 0.1488
_reflns_number_gt 9713
_reflns_number_total 14774
_reflns_threshold_expression >2sigma(I)
_cod_data_source_file b710228n.txt
_cod_data_source_block mk5
_cod_original_cell_volume 11794(3)
_cod_original_sg_symbol_H-M 'C 2/c'
_cod_database_code 7006225

loop_
_symmetry_equiv_pos_as_xyz
'x, y, z'
'-x, y, -z+1/2'
'x+1/2, y+1/2, z'
'-x+1/2, y+1/2, -z+1/2'
'-x, -y, -z'
'x, -y, z-1/2'
'-x+1/2, -y+1/2, -z'
'x+1/2, -y+1/2, z-1/2'

loop_
_atom_site_label
_atom_site_type_symbol
_atom_site_fract_x
_atom_site_fract_y
_atom_site_fract_z
_atom_site_U_iso_or_equiv
_atom_site_adp_type
_atom_site_occupancy
_atom_site_symmetry_multiplicity
_atom_site_calc_flag
_atom_site_refinement_flags
_atom_site_disorder_assembly
_atom_site_disorder_group
Lu Lu 0.680768(7) 0.059132(12) 0.197726(11) 0.03248(8) Uani 1 1 d . . .
S S 0.73786(5) 0.13079(8) 0.13673(8) 0.0460(4) Uani 1 1 d . . .
O1 O 0.72717(12) 0.1191(2) 0.2742(2) 0.0428(9) Uani 1 1 d . . .
O2 O 0.64849(12) 0.1485(2) 0.1393(2) 0.0440(9) Uani 1 1 d . . .
O3 O 0.65939(13) -0.0111(2) 0.09985(19) 0.0498(10) Uani 1 1 d . . .
O4 O 0.72992(13) -0.0359(2) 0.2250(2) 0.0491(10) Uani 1 1 d . . .
O5 O 0.63951(11) 0.0245(2) 0.24497(18) 0.0375(8) Uani 1 1 d . . .
C1 C 0.76281(18) 0.1535(3) 0.2761(3) 0.0444(14) Uani 1 1 d . . .
C2 C 0.77277(18) 0.1643(3) 0.2158(3) 0.0485(15) Uani 1 1 d . . .
C3 C 0.8102(2) 0.2008(4) 0.2164(4) 0.064(2) Uani 1 1 d . . .
H3 H 0.8162 0.2078 0.1748 0.077 Uiso 1 1 calc R . .
C4 C 0.8383(2) 0.2267(4) 0.2769(5) 0.074(2) Uani 1 1 d . . .
C5 C 0.8283(2) 0.2152(4) 0.3370(4) 0.066(2) Uani 1 1 d . . .
H5 H 0.8479 0.2325 0.3788 0.079 Uiso 1 1 calc R . .
C6 C 0.79132(19) 0.1796(3) 0.3393(3) 0.0513(16) Uani 1 1 d . . .
C7 C 0.8783(3) 0.2670(6) 0.2777(5) 0.112(4) Uani 1 1 d . . .
H7A H 0.8771 0.3172 0.2934 0.168 Uiso 1 1 calc R . .
H7B H 0.8804 0.2677 0.2314 0.168 Uiso 1 1 calc R . .
H7C H 0.9034 0.2422 0.3088 0.168 Uiso 1 1 calc R . .
C8 C 0.7821(2) 0.1701(4) 0.4062(4) 0.0614(18) Uani 1 1 d . . .
C9 C 0.7414(2) 0.2146(5) 0.4003(4) 0.089(3) Uani 1 1 d . . .
H9A H 0.7456 0.2654 0.3889 0.134 Uiso 1 1 calc R . .
H9B H 0.7357 0.2129 0.4440 0.134 Uiso 1 1 calc R . .
H9C H 0.7171 0.1936 0.3642 0.134 Uiso 1 1 calc R . .
C10 C 0.8182(3) 0.2006(5) 0.4681(4) 0.090(3) Uani 1 1 d . . .
H10A H 0.8449 0.1746 0.4724 0.135 Uiso 1 1 calc R . .
H10B H 0.8107 0.1936 0.5099 0.135 Uiso 1 1 calc R . .
H10C H 0.8220 0.2528 0.4613 0.135 Uiso 1 1 calc R . .
C11 C 0.7748(3) 0.0902(5) 0.4199(4) 0.077(2) Uani 1 1 d . . .
H11A H 0.7497 0.0718 0.3836 0.115 Uiso 1 1 calc R . .
H11B H 0.7700 0.0858 0.4642 0.115 Uiso 1 1 calc R . .
H11C H 0.8000 0.0615 0.4207 0.115 Uiso 1 1 calc R . .
C12 C 0.70215(19) 0.2057(3) 0.1036(3) 0.0416(13) Uani 1 1 d . . .
C13 C 0.66164(19) 0.2050(3) 0.1104(3) 0.0412(13) Uani 1 1 d . . .
C14 C 0.6346(2) 0.2659(3) 0.0858(3) 0.0443(14) Uani 1 1 d . . .
C15 C 0.6496(2) 0.3204(3) 0.0535(3) 0.0528(16) Uani 1 1 d . . .
H15 H 0.6314 0.3612 0.0367 0.063 Uiso 1 1 calc R . .
C16 C 0.6892(2) 0.3201(3) 0.0435(3) 0.0527(16) Uani 1 1 d . . .
C17 C 0.7155(2) 0.2613(3) 0.0699(3) 0.0503(15) Uani 1 1 d . . .
H17 H 0.7431 0.2590 0.0649 0.060 Uiso 1 1 calc R . .
C18 C 0.7030(3) 0.3826(4) 0.0067(4) 0.081(2) Uani 1 1 d . . .
H18A H 0.6777 0.4075 -0.0235 0.121 Uiso 1 1 calc R . .
H18B H 0.7200 0.3632 -0.0205 0.121 Uiso 1 1 calc R . .
H18C H 0.7203 0.4174 0.0405 0.121 Uiso 1 1 calc R . .
C19 C 0.5904(2) 0.2687(4) 0.0944(3) 0.0560(17) Uani 1 1 d . . .
C20 C 0.5672(3) 0.3435(4) 0.0687(5) 0.084(3) Uani 1 1 d . . .
H20A H 0.5849 0.3838 0.0941 0.126 Uiso 1 1 calc R . .
H20B H 0.5394 0.3441 0.0764 0.126 Uiso 1 1 calc R . .
H20C H 0.5629 0.3493 0.0198 0.126 Uiso 1 1 calc R . .
C21 C 0.5619(2) 0.2070(4) 0.0550(4) 0.0604(18) Uani 1 1 d . . .
H21A H 0.5572 0.2130 0.0059 0.091 Uiso 1 1 calc R . .
H21B H 0.5344 0.2083 0.0634 0.091 Uiso 1 1 calc R . .
H21C H 0.5759 0.1599 0.0702 0.091 Uiso 1 1 calc R . .
C22 C 0.5945(2) 0.2630(4) 0.1713(3) 0.0643(19) Uani 1 1 d . . .
H22A H 0.6094 0.2176 0.1903 0.096 Uiso 1 1 calc R . .
H22B H 0.5659 0.2629 0.1760 0.096 Uiso 1 1 calc R . .
H22C H 0.6108 0.3049 0.1961 0.096 Uiso 1 1 calc R . .
C23 C 0.60530(16) 0.0146(3) 0.2698(3) 0.0331(11) Uani 1 1 d . . .
C24 C 0.59682(17) 0.0855(3) 0.3030(3) 0.0351(11) Uani 1 1 d . . .
C25 C 0.62806(19) 0.1376(3) 0.3256(3) 0.0449(14) Uani 1 1 d . . .
H25 H 0.6552 0.1298 0.3200 0.054 Uiso 1 1 calc R . .
C26 C 0.6209(2) 0.2014(3) 0.3564(3) 0.0537(16) Uani 1 1 d . . .
H26 H 0.6434 0.2360 0.3725 0.064 Uiso 1 1 calc R . .
C27 C 0.5819(2) 0.2154(4) 0.3639(3) 0.0584(17) Uani 1 1 d . . .
H27 H 0.5771 0.2596 0.3844 0.070 Uiso 1 1 calc R . .
C28 C 0.5501(2) 0.1642(4) 0.3412(3) 0.0577(17) Uani 1 1 d . . .
H28 H 0.5229 0.1728 0.3461 0.069 Uiso 1 1 calc R . .
C29 C 0.5574(2) 0.1001(3) 0.3110(3) 0.0454(14) Uani 1 1 d . . .
H29 H 0.5349 0.0653 0.2955 0.055 Uiso 1 1 calc R . .
C30 C 0.56654(16) -0.0069(3) 0.2070(3) 0.0354(12) Uani 1 1 d . . .
C31 C 0.54684(19) 0.0468(3) 0.1600(3) 0.0440(14) Uani 1 1 d . . .
H31 H 0.5553 0.0964 0.1693 0.053 Uiso 1 1 calc R . .
C32 C 0.5149(2) 0.0291(4) 0.0996(3) 0.0521(16) Uani 1 1 d . . .
H32 H 0.5016 0.0667 0.0681 0.062 Uiso 1 1 calc R . .
C33 C 0.50242(19) -0.0418(4) 0.0849(3) 0.0511(16) Uani 1 1 d . . .
H33 H 0.4806 -0.0539 0.0434 0.061 Uiso 1 1 calc R . .
C34 C 0.5215(2) -0.0948(4) 0.1303(4) 0.0594(18) Uani 1 1 d . . .
H34 H 0.5130 -0.1442 0.1203 0.071 Uiso 1 1 calc R . .
C35 C 0.55336(19) -0.0778(3) 0.1914(3) 0.0502(15) Uani 1 1 d . . .
H35 H 0.5662 -0.1158 0.2227 0.060 Uiso 1 1 calc R . .
C36 C 0.61636(18) -0.0446(3) 0.3255(3) 0.0377(12) Uani 1 1 d . . .
C37 C 0.65797(19) -0.0700(3) 0.3529(3) 0.0446(14) Uani 1 1 d . . .
H37 H 0.6797 -0.0501 0.3371 0.054 Uiso 1 1 calc R . .
C38 C 0.6684(2) -0.1241(4) 0.4032(3) 0.0589(18) Uani 1 1 d . . .
H38 H 0.6971 -0.1410 0.4213 0.071 Uiso 1 1 calc R . .
C39 C 0.6373(3) -0.1531(4) 0.4265(3) 0.0629(19) Uani 1 1 d . . .
H39 H 0.6441 -0.1908 0.4599 0.075 Uiso 1 1 calc R . .
C40 C 0.5963(2) -0.1267(4) 0.4009(4) 0.069(2) Uani 1 1 d . . .
H40 H 0.5748 -0.1459 0.4176 0.082 Uiso 1 1 calc R . .
C41 C 0.5857(2) -0.0729(4) 0.3517(3) 0.0542(17) Uani 1 1 d . . .
H41 H 0.5572 -0.0549 0.3354 0.065 Uiso 1 1 calc R . .
C42 C 0.6827(3) -0.0277(6) 0.0531(5) 0.108(3) Uani 1 1 d . . .
H42A H 0.6907 0.0182 0.0348 0.129 Uiso 1 1 calc R . .
H42B H 0.7093 -0.0545 0.0775 0.129 Uiso 1 1 calc R . .
C43 C 0.6565(4) -0.0713(5) -0.0020(5) 0.105(3) Uani 1 1 d . . .
H43A H 0.6690 -0.1207 -0.0012 0.126 Uiso 1 1 calc R . .
H43B H 0.6536 -0.0481 -0.0466 0.126 Uiso 1 1 calc R . .
C44 C 0.6138(3) -0.0761(6) 0.0091(5) 0.108(4) Uani 1 1 d . . .
H44A H 0.5904 -0.0629 -0.0331 0.129 Uiso 1 1 calc R . .
H44B H 0.6087 -0.1260 0.0232 0.129 Uiso 1 1 calc R . .
C45 C 0.6166(3) -0.0234(7) 0.0638(5) 0.113(4) Uani 1 1 d . . .
H45A H 0.6026 0.0230 0.0440 0.135 Uiso 1 1 calc R . .
H45B H 0.6018 -0.0429 0.0950 0.135 Uiso 1 1 calc R . .
C46 C 0.7756(3) -0.0289(4) 0.2560(5) 0.085(3) Uani 1 1 d . . .
H46A H 0.7826 -0.0002 0.2988 0.102 Uiso 1 1 calc R . .
H46B H 0.7882 -0.0040 0.2243 0.102 Uiso 1 1 calc R . .
C47 C 0.7926(3) -0.1043(5) 0.2704(6) 0.109(4) Uani 1 1 d . . .
H47A H 0.8090 -0.1175 0.2395 0.131 Uiso 1 1 calc R . .
H47B H 0.8119 -0.1081 0.3183 0.131 Uiso 1 1 calc R . .
C48 C 0.7575(4) -0.1510(6) 0.2597(9) 0.233(11) Uani 1 1 d . . .
H48A H 0.7559 -0.1685 0.3043 0.280 Uiso 1 1 calc R . .
H48B H 0.7606 -0.1940 0.2326 0.280 Uiso 1 1 calc R . .
C49 C 0.7190(3) -0.1116(4) 0.2236(5) 0.078(2) Uani 1 1 d . . .
H49A H 0.7075 -0.1290 0.1757 0.093 Uiso 1 1 calc R . .
H49B H 0.6970 -0.1192 0.2460 0.093 Uiso 1 1 calc R . .
C50 C 0.1086(13) -0.043(2) 0.367(2) 0.30(2) Uiso 0.40 1 d PD A 1
H50A H 0.0841 -0.0675 0.3331 0.365 Uiso 0.40 1 calc PR A 1
H50B H 0.1037 -0.0358 0.4117 0.365 Uiso 0.40 1 calc PR A 1
C51 C 0.1525(12) -0.073(2) 0.3717(19) 0.261(19) Uiso 0.40 1 d PD A 1
H51A H 0.1581 -0.1197 0.3965 0.313 Uiso 0.40 1 calc PR A 1
H51B H 0.1752 -0.0374 0.3956 0.313 Uiso 0.40 1 calc PR A 1
C52 C 0.151(2) -0.083(3) 0.294(3) 0.61(6) Uiso 0.40 1 d PD A 1
H52A H 0.1339 -0.1264 0.2723 0.732 Uiso 0.40 1 calc PR A 1
H52B H 0.1795 -0.0843 0.2890 0.732 Uiso 0.40 1 calc PR A 1
C53 C 0.1260(18) -0.007(3) 0.2688(17) 0.37(3) Uiso 0.40 1 d PD A 1
H53A H 0.1417 0.0251 0.2468 0.440 Uiso 0.40 1 calc PR A 1
H53B H 0.0965 -0.0152 0.2376 0.440 Uiso 0.40 1 calc PR A 1
C54 C 0.1269(13) 0.0217(17) 0.341(2) 0.253(17) Uiso 0.40 1 d PD A 1
H54A H 0.1564 0.0328 0.3707 0.304 Uiso 0.40 1 calc PR A 1
H54B H 0.1088 0.0657 0.3370 0.304 Uiso 0.40 1 calc PR A 1
O6A O 0.1086(13) -0.043(2) 0.367(2) 0.30(2) Uiso 0.10 1 d P B 2
O6B O 0.1525(12) -0.073(2) 0.3717(19) 0.261(19) Uiso 0.10 1 d P B 2
O6C O 0.151(2) -0.083(3) 0.294(3) 0.61(6) Uiso 0.10 1 d P B 2
O6D O 0.1260(18) -0.007(3) 0.2688(17) 0.37(3) Uiso 0.10 1 d P B 2
O6E O 0.1269(13) 0.0217(17) 0.341(2) 0.253(17) Uiso 0.10 1 d P B 2
C55 C 0.0000 0.8453(18) 0.2500 0.203(18) Uiso 0.40 2 d SPD . 1
H55A H -0.0257 0.8136 0.2385 0.244 Uiso 0.20 1 calc PR . 1
H55B H 0.0257 0.8136 0.2615 0.244 Uiso 0.20 1 calc PR . 1
C56 C -0.0018(12) 0.8944(17) 0.1896(7) 0.241(16) Uiso 0.40 1 d PD C 1
H56A H -0.0305 0.8927 0.1546 0.289 Uiso 0.40 1 calc PR C 1
H56B H 0.0197 0.8789 0.1682 0.289 Uiso 0.40 1 calc PR C 1
C57 C 0.008(3) 0.9717(19) 0.219(3) 0.60(6) Uiso 0.40 1 d PD . 1
H57A H 0.0393 0.9816 0.2339 0.723 Uiso 0.40 1 calc PR . 1
H57B H -0.0069 1.0090 0.1853 0.723 Uiso 0.40 1 calc PR . 1
O7A O 0.0000 0.8453(18) 0.2500 0.203(18) Uiso 0.10 2 d SP . 2
O7B O -0.0018(12) 0.8944(17) 0.1896(7) 0.241(16) Uiso 0.10 1 d P D 2
O7C O 0.008(3) 0.9717(19) 0.219(3) 0.60(6) Uiso 0.10 1 d P . 2
C58 C 0.0574(12) 0.2015(16) 0.0101(17) 0.26(2) Uiso 0.50 1 d PD . .
H58A H 0.0802 0.2259 0.0462 0.387 Uiso 0.50 1 calc PR . .
H58B H 0.0295 0.2195 0.0106 0.387 Uiso 0.50 1 calc PR . .
H58C H 0.0607 0.2119 -0.0345 0.387 Uiso 0.50 1 calc PR . .
C59 C 0.0601(12) 0.1184(16) 0.0228(13) 0.225(16) Uiso 0.50 1 d PD . .
H59A H 0.0390 0.0932 -0.0161 0.270 Uiso 0.50 1 calc PR . .
H59B H 0.0890 0.1007 0.0258 0.270 Uiso 0.50 1 calc PR . .
C60 C 0.0514(8) 0.1003(15) 0.0870(15) 0.186(13) Uiso 0.50 1 d PD . .
H60A H 0.0229 0.0771 0.0758 0.223 Uiso 0.50 1 calc PR . .
H60B H 0.0509 0.1459 0.1126 0.223 Uiso 0.50 1 calc PR . .
C61 C 0.0855(10) 0.0481(17) 0.1327(14) 0.207(16) Uiso 0.50 1 d PD . .
H61A H 0.0725 0.0033 0.1443 0.248 Uiso 0.50 1 calc PR . .
H61B H 0.1033 0.0724 0.1753 0.248 Uiso 0.50 1 calc PR . .
C62 C 0.1115(8) 0.0319(16) 0.0842(15) 0.174(12) Uiso 0.50 1 d PD . .
H62A H 0.0948 -0.0002 0.0471 0.260 Uiso 0.50 1 calc PR . .
H62B H 0.1383 0.0076 0.1098 0.260 Uiso 0.50 1 calc PR . .
H62C H 0.1177 0.0778 0.0648 0.260 Uiso 0.50 1 calc PR . .
C63 C 0.0000 0.1832(19) 0.2500 0.183(18) Uiso 0.50 2 d SPD . .
H63A H -0.0210 0.1509 0.2608 0.220 Uiso 0.25 1 calc PR . .
H63B H 0.0210 0.1509 0.2392 0.220 Uiso 0.25 1 calc PR . .
C64 C 0.0230(9) 0.2209(15) 0.3129(7) 0.210(15) Uiso 0.50 1 d PD . .
H64A H 0.0026 0.2340 0.3372 0.253 Uiso 0.50 1 calc PR . .
H64B H 0.0350 0.2668 0.3015 0.253 Uiso 0.50 1 calc PR . .
C65 C 0.0590(7) 0.1757(16) 0.3604(11) 0.185(13) Uiso 0.50 1 d PD . .
H65A H 0.0477 0.1288 0.3697 0.277 Uiso 0.50 1 calc PR . .
H65B H 0.0718 0.2021 0.4034 0.277 Uiso 0.50 1 calc PR . .
H65C H 0.0809 0.1669 0.3385 0.277 Uiso 0.50 1 calc PR . .

loop_
_atom_site_aniso_label
_atom_site_aniso_U_11
_atom_site_aniso_U_22
_atom_site_aniso_U_33
_atom_site_aniso_U_23
_atom_site_aniso_U_13
_atom_site_aniso_U_12
Lu 0.03549(13) 0.03376(12) 0.03184(12) -0.00109(10) 0.01593(9) -0.00223(10)
S 0.0493(9) 0.0440(8) 0.0536(9) 0.0096(7) 0.0290(7) 0.0029(7)
O1 0.038(2) 0.047(2) 0.047(2) -0.0078(18) 0.0172(18) -0.0109(18)
O2 0.044(2) 0.045(2) 0.047(2) 0.0097(18) 0.0209(19) 0.0030(18)
O3 0.053(3) 0.061(3) 0.036(2) -0.0131(19) 0.0164(19) 0.000(2)
O4 0.046(2) 0.037(2) 0.066(3) 0.003(2) 0.021(2) 0.0050(18)
O5 0.035(2) 0.044(2) 0.037(2) -0.0014(17) 0.0176(16) -0.0057(17)
C1 0.037(3) 0.036(3) 0.059(4) 0.002(3) 0.014(3) -0.001(2)
C2 0.036(3) 0.046(3) 0.064(4) 0.012(3) 0.017(3) 0.000(3)
C3 0.043(4) 0.067(5) 0.084(5) 0.033(4) 0.021(4) 0.002(3)
C4 0.042(4) 0.061(5) 0.110(7) 0.033(4) 0.011(4) -0.013(3)
C5 0.045(4) 0.051(4) 0.088(6) 0.009(4) 0.003(4) -0.009(3)
C6 0.043(3) 0.034(3) 0.068(4) 0.001(3) 0.006(3) 0.000(3)
C7 0.053(5) 0.127(8) 0.136(9) 0.044(7) 0.004(5) -0.038(5)
C8 0.055(4) 0.065(4) 0.058(4) -0.021(4) 0.009(3) -0.019(3)
C9 0.063(5) 0.113(7) 0.091(6) -0.049(6) 0.023(4) -0.011(5)
C10 0.076(6) 0.096(7) 0.084(6) -0.033(5) 0.006(5) -0.015(5)
C11 0.096(6) 0.083(5) 0.048(4) -0.008(4) 0.019(4) -0.023(5)
C12 0.053(4) 0.036(3) 0.039(3) 0.005(2) 0.021(3) -0.003(3)
C13 0.052(4) 0.040(3) 0.034(3) 0.004(2) 0.018(3) 0.003(3)
C14 0.059(4) 0.041(3) 0.035(3) -0.001(2) 0.018(3) 0.001(3)
C15 0.069(4) 0.041(3) 0.047(3) 0.003(3) 0.017(3) 0.008(3)
C16 0.072(4) 0.040(3) 0.047(3) 0.009(3) 0.020(3) -0.007(3)
C17 0.066(4) 0.046(4) 0.047(3) 0.000(3) 0.029(3) -0.006(3)
C18 0.100(6) 0.063(5) 0.085(6) 0.028(4) 0.037(5) -0.002(4)
C19 0.073(5) 0.050(4) 0.053(4) 0.008(3) 0.031(4) 0.020(3)
C20 0.088(6) 0.071(5) 0.104(7) 0.020(5) 0.045(5) 0.039(5)
C21 0.053(4) 0.066(5) 0.060(4) 0.003(4) 0.015(3) 0.010(3)
C22 0.075(5) 0.077(5) 0.049(4) -0.002(3) 0.031(4) 0.012(4)
C23 0.033(3) 0.036(3) 0.033(3) 0.004(2) 0.015(2) -0.003(2)
C24 0.036(3) 0.043(3) 0.026(2) 0.002(2) 0.010(2) -0.001(2)
C25 0.048(3) 0.052(4) 0.035(3) -0.003(3) 0.014(3) -0.001(3)
C26 0.068(5) 0.047(4) 0.046(4) -0.010(3) 0.018(3) -0.011(3)
C27 0.079(5) 0.054(4) 0.047(4) -0.004(3) 0.026(4) 0.009(4)
C28 0.061(4) 0.065(4) 0.054(4) -0.006(3) 0.028(3) 0.013(4)
C29 0.050(4) 0.050(4) 0.038(3) -0.003(3) 0.016(3) -0.001(3)
C30 0.029(3) 0.051(3) 0.030(3) 0.003(2) 0.015(2) 0.002(2)
C31 0.049(3) 0.051(4) 0.031(3) -0.003(2) 0.011(2) -0.005(3)
C32 0.048(4) 0.070(4) 0.036(3) 0.007(3) 0.011(3) 0.001(3)
C33 0.036(3) 0.080(5) 0.038(3) -0.013(3) 0.012(3) -0.007(3)
C34 0.047(4) 0.055(4) 0.071(5) -0.022(4) 0.012(3) -0.011(3)
C35 0.037(3) 0.047(4) 0.061(4) -0.005(3) 0.009(3) 0.001(3)
C36 0.040(3) 0.039(3) 0.034(3) 0.002(2) 0.014(2) 0.000(2)
C37 0.042(3) 0.045(3) 0.045(3) 0.006(3) 0.012(3) 0.004(3)
C38 0.054(4) 0.060(4) 0.053(4) 0.011(3) 0.004(3) 0.015(3)
C39 0.086(5) 0.053(4) 0.051(4) 0.015(3) 0.023(4) 0.008(4)
C40 0.073(5) 0.076(5) 0.068(5) 0.034(4) 0.038(4) 0.011(4)
C41 0.048(4) 0.059(4) 0.059(4) 0.026(3) 0.022(3) 0.009(3)
C42 0.112(8) 0.148(9) 0.081(6) -0.055(6) 0.056(6) -0.026(7)
C43 0.152(10) 0.099(7) 0.063(5) -0.027(5) 0.034(6) 0.012(7)
C44 0.095(7) 0.134(9) 0.080(6) -0.061(6) 0.008(6) -0.006(6)
C45 0.065(6) 0.180(11) 0.088(7) -0.077(7) 0.017(5) -0.026(6)
C46 0.065(5) 0.058(5) 0.126(8) 0.011(5) 0.021(5) 0.011(4)
C47 0.086(7) 0.087(7) 0.139(9) 0.028(7) 0.016(7) 0.041(6)
C48 0.153(12) 0.047(6) 0.35(2) 0.014(9) -0.129(14) 0.005(7)
C49 0.094(6) 0.037(4) 0.112(7) -0.003(4) 0.046(5) -0.005(4)

loop_
_atom_type_symbol
_atom_type_description
_atom_type_scat_dispersion_real
_atom_type_scat_dispersion_imag
_atom_type_scat_source
C C 0.0033 0.0016 'International Tables Vol C Tables 4.2.6.8 and 6.1.1.4'
H H 0.0000 0.0000 'International Tables Vol C Tables 4.2.6.8 and 6.1.1.4'
O O 0.0106 0.0060 'International Tables Vol C Tables 4.2.6.8 and 6.1.1.4'
S S 0.1246 0.1234 'International Tables Vol C Tables 4.2.6.8 and 6.1.1.4'
Lu Lu -0.4720 5.8584 'International Tables Vol C Tables 4.2.6.8 and 6.1.1.4'

loop_
_geom_angle_atom_site_label_1
_geom_angle_atom_site_label_2
_geom_angle_atom_site_label_3
_geom_angle
_geom_angle_site_symmetry_1
_geom_angle_site_symmetry_3
_geom_angle_publ_flag
O5 Lu O2 103.01(15) . . ?
O5 Lu O1 104.02(14) . . ?
O2 Lu O1 97.77(16) . . ?
O5 Lu O3 100.66(15) . . ?
O2 Lu O3 88.58(15) . . ?
O1 Lu O3 152.34(15) . . ?
O5 Lu O4 100.14(15) . . ?
O2 Lu O4 154.92(15) . . ?
O1 Lu O4 85.76(15) . . ?
O3 Lu O4 77.73(15) . . ?
O5 Lu S 171.34(11) . . ?
O2 Lu S 71.33(11) . . ?
O1 Lu S 70.92(11) . . ?
O3 Lu S 85.95(11) . . ?
O4 Lu S 86.66(11) . . ?
C2 S C12 103.8(3) . . ?
C2 S Lu 94.4(2) . . ?
C12 S Lu 94.09(19) . . ?
C1 O1 Lu 133.7(4) . . ?
C13 O2 Lu 132.8(4) . . ?
C45 O3 C42 106.1(6) . . ?
C45 O3 Lu 122.1(4) . . ?
C42 O3 Lu 128.6(5) . . ?
C49 O4 C46 108.3(5) . . ?
C49 O4 Lu 124.7(4) . . ?
C46 O4 Lu 126.3(4) . . ?
C23 O5 Lu 166.4(3) . . ?
O1 C1 C2 120.1(5) . . ?
O1 C1 C6 120.3(6) . . ?
C2 C1 C6 119.5(6) . . ?
C1 C2 C3 121.3(6) . . ?
C1 C2 S 120.0(4) . . ?
C3 C2 S 118.8(5) . . ?
C4 C3 C2 120.4(7) . . ?
C4 C3 H3 119.8 . . ?
C2 C3 H3 119.8 . . ?
C3 C4 C5 118.0(6) . . ?
C3 C4 C7 120.7(8) . . ?
C5 C4 C7 121.3(8) . . ?
C4 C5 C6 124.0(7) . . ?
C4 C5 H5 118.0 . . ?
C6 C5 H5 118.0 . . ?
C5 C6 C1 116.8(7) . . ?
C5 C6 C8 121.2(6) . . ?
C1 C6 C8 122.0(6) . . ?
C4 C7 H7A 109.5 . . ?
C4 C7 H7B 109.5 . . ?
H7A C7 H7B 109.5 . . ?
C4 C7 H7C 109.5 . . ?
H7A C7 H7C 109.5 . . ?
H7B C7 H7C 109.5 . . ?
C6 C8 C11 111.6(6) . . ?
C6 C8 C9 107.1(6) . . ?
C11 C8 C9 109.6(7) . . ?
C6 C8 C10 112.5(6) . . ?
C11 C8 C10 108.6(7) . . ?
C9 C8 C10 107.3(6) . . ?
C8 C9 H9A 109.5 . . ?
C8 C9 H9B 109.5 . . ?
H9A C9 H9B 109.5 . . ?
C8 C9 H9C 109.5 . . ?
H9A C9 H9C 109.5 . . ?
H9B C9 H9C 109.5 . . ?
C8 C10 H10A 109.5 . . ?
C8 C10 H10B 109.5 . . ?
H10A C10 H10B 109.5 . . ?
C8 C10 H10C 109.5 . . ?
H10A C10 H10C 109.5 . . ?
H10B C10 H10C 109.5 . . ?
C8 C11 H11A 109.5 . . ?
C8 C11 H11B 109.5 . . ?
H11A C11 H11B 109.5 . . ?
C8 C11 H11C 109.5 . . ?
H11A C11 H11C 109.5 . . ?
H11B C11 H11C 109.5 . . ?
C17 C12 C13 122.2(6) . . ?
C17 C12 S 118.4(5) . . ?
C13 C12 S 119.4(4) . . ?
O2 C13 C12 121.0(5) . . ?
O2 C13 C14 120.8(5) . . ?
C12 C13 C14 118.2(5) . . ?
C15 C14 C13 117.4(6) . . ?
C15 C14 C19 122.5(6) . . ?
C13 C14 C19 120.0(5) . . ?
C14 C15 C16 124.9(6) . . ?
C14 C15 H15 117.5 . . ?
C16 C15 H15 117.5 . . ?
C17 C16 C15 116.6(6) . . ?
C17 C16 C18 122.0(6) . . ?
C15 C16 C18 121.4(6) . . ?
C16 C17 C12 120.5(6) . . ?
C16 C17 H17 119.7 . . ?
C12 C17 H17 119.7 . . ?
C16 C18 H18A 109.5 . . ?
C16 C18 H18B 109.5 . . ?
H18A C18 H18B 109.5 . . ?
C16 C18 H18C 109.5 . . ?
H18A C18 H18C 109.5 . . ?
H18B C18 H18C 109.5 . . ?
C21 C19 C14 111.1(5) . . ?
C21 C19 C22 109.4(6) . . ?
C14 C19 C22 110.2(6) . . ?
C21 C19 C20 108.4(6) . . ?
C14 C19 C20 111.6(6) . . ?
C22 C19 C20 106.0(6) . . ?
C19 C20 H20A 109.5 . . ?
C19 C20 H20B 109.5 . . ?
H20A C20 H20B 109.5 . . ?
C19 C20 H20C 109.5 . . ?
H20A C20 H20C 109.5 . . ?
H20B C20 H20C 109.5 . . ?
C19 C21 H21A 109.5 . . ?
C19 C21 H21B 109.5 . . ?
H21A C21 H21B 109.5 . . ?
C19 C21 H21C 109.5 . . ?
H21A C21 H21C 109.5 . . ?
H21B C21 H21C 109.5 . . ?
C19 C22 H22A 109.5 . . ?
C19 C22 H22B 109.5 . . ?
H22A C22 H22B 109.5 . . ?
C19 C22 H22C 109.5 . . ?
H22A C22 H22C 109.5 . . ?
H22B C22 H22C 109.5 . . ?
O5 C23 C24 110.0(4) . . ?
O5 C23 C36 109.9(4) . . ?
C24 C23 C36 107.2(4) . . ?
O5 C23 C30 105.9(4) . . ?
C24 C23 C30 111.5(4) . . ?
C36 C23 C30 112.3(4) . . ?
C25 C24 C29 117.2(5) . . ?
C25 C24 C23 120.9(5) . . ?
C29 C24 C23 121.9(5) . . ?
C24 C25 C26 121.4(6) . . ?
C24 C25 H25 119.3 . . ?
C26 C25 H25 119.3 . . ?
C27 C26 C25 121.0(6) . . ?
C27 C26 H26 119.5 . . ?
C25 C26 H26 119.5 . . ?
C26 C27 C28 118.6(6) . . ?
C26 C27 H27 120.7 . . ?
C28 C27 H27 120.7 . . ?
C27 C28 C29 120.4(6) . . ?
C27 C28 H28 119.8 . . ?
C29 C28 H28 119.8 . . ?
C28 C29 C24 121.4(6) . . ?
C28 C29 H29 119.3 . . ?
C24 C29 H29 119.3 . . ?
C35 C30 C31 117.6(5) . . ?
C35 C30 C23 123.3(5) . . ?
C31 C30 C23 118.7(5) . . ?
C30 C31 C32 120.8(6) . . ?
C30 C31 H31 119.6 . . ?
C32 C31 H31 119.6 . . ?
C33 C32 C31 120.6(6) . . ?
C33 C32 H32 119.7 . . ?
C31 C32 H32 119.7 . . ?
C34 C33 C32 119.1(6) . . ?
C34 C33 H33 120.4 . . ?
C32 C33 H33 120.4 . . ?
C33 C34 C35 121.0(6) . . ?
C33 C34 H34 119.5 . . ?
C35 C34 H34 119.5 . . ?
C30 C35 C34 120.8(6) . . ?
C30 C35 H35 119.6 . . ?
C34 C35 H35 119.6 . . ?
C37 C36 C41 117.8(5) . . ?
C37 C36 C23 120.4(5) . . ?
C41 C36 C23 121.7(5) . . ?
C36 C37 C38 121.1(6) . . ?
C36 C37 H37 119.5 . . ?
C38 C37 H37 119.5 . . ?
C39 C38 C37 120.0(6) . . ?
C39 C38 H38 120.0 . . ?
C37 C38 H38 120.0 . . ?
C40 C39 C38 119.1(6) . . ?
C40 C39 H39 120.4 . . ?
C38 C39 H39 120.4 . . ?
C39 C40 C41 121.3(7) . . ?
C39 C40 H40 119.4 . . ?
C41 C40 H40 119.4 . . ?
C40 C41 C36 120.6(6) . . ?
C40 C41 H41 119.7 . . ?
C36 C41 H41 119.7 . . ?
C43 C42 O3 109.4(8) . . ?
C43 C42 H42A 109.8 . . ?
O3 C42 H42A 109.8 . . ?
C43 C42 H42B 109.8 . . ?
O3 C42 H42B 109.8 . . ?
H42A C42 H42B 108.2 . . ?
C42 C43 C44 105.5(7) . . ?
C42 C43 H43A 110.6 . . ?
C44 C43 H43A 110.6 . . ?
C42 C43 H43B 110.6 . . ?
C44 C43 H43B 110.6 . . ?
H43A C43 H43B 108.8 . . ?
C45 C44 C43 104.6(8) . . ?
C45 C44 H44A 110.8 . . ?
C43 C44 H44A 110.8 . . ?
C45 C44 H44B 110.8 . . ?
C43 C44 H44B 110.8 . . ?
H44A C44 H44B 108.9 . . ?
O3 C45 C44 108.6(8) . . ?
O3 C45 H45A 110.0 . . ?
C44 C45 H45A 110.0 . . ?
O3 C45 H45B 110.0 . . ?
C44 C45 H45B 110.0 . . ?
H45A C45 H45B 108.3 . . ?
O4 C46 C47 106.3(7) . . ?
O4 C46 H46A 110.5 . . ?
C47 C46 H46A 110.5 . . ?
O4 C46 H46B 110.5 . . ?
C47 C46 H46B 110.5 . . ?
H46A C46 H46B 108.7 . . ?
C48 C47 C46 107.2(8) . . ?
C48 C47 H47A 110.3 . . ?
C46 C47 H47A 110.3 . . ?
C48 C47 H47B 110.3 . . ?
C46 C47 H47B 110.3 . . ?
H47A C47 H47B 108.5 . . ?
C47 C48 C49 108.8(9) . . ?
C47 C48 H48A 109.9 . . ?
C49 C48 H48A 109.9 . . ?
C47 C48 H48B 109.9 . . ?
C49 C48 H48B 109.9 . . ?
H48A C48 H48B 108.3 . . ?
O4 C49 C48 107.5(7) . . ?
O4 C49 H49A 110.2 . . ?
C48 C49 H49A 110.2 . . ?
O4 C49 H49B 110.2 . . ?
C48 C49 H49B 110.2 . . ?
H49A C49 H49B 108.5 . . ?
C54 C50 C51 79(2) . . ?
C54 C50 H50A 115.3 . . ?
C51 C50 H50A 115.4 . . ?
C54 C50 H50B 115.3 . . ?
C51 C50 H50B 115.4 . . ?
H50A C50 H50B 112.4 . . ?
C50 C51 C52 104.9(16) . . ?
C50 C51 C54 50.0(12) . . ?
C52 C51 C54 84.8(12) . . ?
C50 C51 H51A 110.7 . . ?
C52 C51 H51A 110.8 . . ?
C54 C51 H51A 159.2 . . ?
C50 C51 H51B 110.8 . . ?
C52 C51 H51B 110.8 . . ?
C54 C51 H51B 76.5 . . ?
H51A C51 H51B 108.8 . . ?
C51 C52 C53 94.3(12) . . ?
C51 C52 H52A 112.9 . . ?
C53 C52 H52A 112.9 . . ?
C51 C52 H52B 112.8 . . ?
C53 C52 H52B 112.9 . . ?
H52A C52 H52B 110.3 . . ?
C54 C53 C52 97.4(13) . . ?
C54 C53 H53A 112.3 . . ?
C52 C53 H53A 112.3 . . ?
C54 C53 H53B 112.2 . . ?
C52 C53 H53B 112.2 . . ?
H53A C53 H53B 109.9 . . ?
C50 C54 C53 101(3) . . ?
C50 C54 C51 50.6(12) . . ?
C53 C54 C51 83.2(12) . . ?
C50 C54 H54A 111.6 . . ?
C53 C54 H54A 111.6 . . ?
C51 C54 H54A 75.0 . . ?
C50 C54 H54B 111.7 . . ?
C53 C54 H54B 111.6 . . ?
C51 C54 H54B 160.1 . . ?
H54A C54 H54B 109.4 . . ?
C56 C55 C56 107.7(16) 2 . ?
C56 C55 H55A 110.2 2 . ?
C56 C55 H55A 110.2 . . ?
C56 C55 H55B 110.2 2 . ?
C56 C55 H55B 110.2 . . ?
H55A C55 H55B 108.5 . . ?
C55 C56 C57 105.6(14) . . ?
C55 C56 H56A 110.6 . . ?
C57 C56 H56A 110.6 . . ?
C55 C56 H56B 110.6 . . ?
C57 C56 H56B 110.6 . . ?
H56A C56 H56B 108.7 . . ?
C57 C57 C56 104(2) 2 . ?
C57 C57 H57A 110.9 2 . ?
C56 C57 H57A 110.9 . . ?
C57 C57 H57B 110.9 2 . ?
C56 C57 H57B 110.9 . . ?
H57A C57 H57B 108.9 . . ?
C59 C58 H58A 109.5 . . ?
C59 C58 H58B 109.5 . . ?
H58A C58 H58B 109.5 . . ?
C59 C58 H58C 109.5 . . ?
H58A C58 H58C 109.5 . . ?
H58B C58 H58C 109.5 . . ?
C60 C59 C58 110.8(18) . . ?
C60 C59 H59A 109.5 . . ?
C58 C59 H59A 109.5 . . ?
C60 C59 H59B 109.5 . . ?
C58 C59 H59B 109.5 . . ?
H59A C59 H59B 108.1 . . ?
C59 C60 C61 111.7(15) . . ?
C59 C60 H60A 109.2 . . ?
C61 C60 H60A 109.3 . . ?
C59 C60 H60B 109.3 . . ?
C61 C60 H60B 109.3 . . ?
H60A C60 H60B 107.9 . . ?
C60 C61 C62 99.9(12) . . ?
C60 C61 H61A 111.7 . . ?
C62 C61 H61A 111.8 . . ?
C60 C61 H61B 111.8 . . ?
C62 C61 H61B 111.9 . . ?
H61A C61 H61B 109.5 . . ?
C61 C62 H62A 109.5 . . ?
C61 C62 H62B 109.4 . . ?
H62A C62 H62B 109.5 . . ?
C61 C62 H62C 109.5 . . ?
H62A C62 H62C 109.5 . . ?
H62B C62 H62C 109.5 . . ?
C64 C63 C64 123(2) . 2 ?
C64 C63 H63A 106.5 . . ?
C64 C63 H63A 106.5 2 . ?
C64 C63 H63B 106.5 . . ?
C64 C63 H63B 106.5 2 . ?
H63A C63 H63B 106.5 . . ?
C63 C64 C65 113.2(16) . . ?
C63 C64 H64A 108.9 . . ?
C65 C64 H64A 108.9 . . ?
C63 C64 H64B 108.9 . . ?
C65 C64 H64B 108.9 . . ?
H64A C64 H64B 107.8 . . ?
C64 C65 H65A 109.5 . . ?
C64 C65 H65B 109.5 . . ?
H65A C65 H65B 109.5 . . ?
C64 C65 H65C 109.5 . . ?
H65A C65 H65C 109.5 . . ?
H65B C65 H65C 109.5 . . ?

loop_
_geom_bond_atom_site_label_1
_geom_bond_atom_site_label_2
_geom_bond_distance
_geom_bond_site_symmetry_2
_geom_bond_publ_flag
Lu O5 2.016(3) . ?
Lu O2 2.105(4) . ?
Lu O1 2.116(4) . ?
Lu O3 2.303(4) . ?
Lu O4 2.319(4) . ?
Lu S 2.8961(14) . ?
S C2 1.776(7) . ?
S C12 1.793(6) . ?
O1 C1 1.324(6) . ?
O2 C13 1.334(6) . ?
O3 C45 1.386(9) . ?
O3 C42 1.448(9) . ?
O4 C49 1.429(8) . ?
O4 C46 1.442(8) . ?
O5 C23 1.394(6) . ?
C1 C2 1.399(8) . ?
C1 C6 1.422(8) . ?
C2 C3 1.402(8) . ?
C3 C4 1.376(11) . ?
C3 H3 0.9500 . ?
C4 C5 1.398(12) . ?
C4 C7 1.507(10) . ?
C5 C6 1.399(9) . ?
C5 H5 0.9500 . ?
C6 C8 1.517(10) . ?
C7 H7A 0.9800 . ?
C7 H7B 0.9800 . ?
C7 H7C 0.9800 . ?
C8 C11 1.523(10) . ?
C8 C9 1.541(10) . ?
C8 C10 1.543(9) . ?
C9 H9A 0.9800 . ?
C9 H9B 0.9800 . ?
C9 H9C 0.9800 . ?
C10 H10A 0.9800 . ?
C10 H10B 0.9800 . ?
C10 H10C 0.9800 . ?
C11 H11A 0.9800 . ?
C11 H11B 0.9800 . ?
C11 H11C 0.9800 . ?
C12 C17 1.382(8) . ?
C12 C13 1.389(8) . ?
C13 C14 1.414(8) . ?
C14 C15 1.377(8) . ?
C14 C19 1.529(9) . ?
C15 C16 1.387(9) . ?
C15 H15 0.9500 . ?
C16 C17 1.381(9) . ?
C16 C18 1.522(9) . ?
C17 H17 0.9500 . ?
C18 H18A 0.9800 . ?
C18 H18B 0.9800 . ?
C18 H18C 0.9800 . ?
C19 C21 1.525(10) . ?
C19 C22 1.551(9) . ?
C19 C20 1.573(9) . ?
C20 H20A 0.9800 . ?
C20 H20B 0.9800 . ?
C20 H20C 0.9800 . ?
C21 H21A 0.9800 . ?
C21 H21B 0.9800 . ?
C21 H21C 0.9800 . ?
C22 H22A 0.9800 . ?
C22 H22B 0.9800 . ?
C22 H22C 0.9800 . ?
C23 C24 1.533(7) . ?
C23 C36 1.534(7) . ?
C23 C30 1.549(7) . ?
C24 C25 1.371(8) . ?
C24 C29 1.391(8) . ?
C25 C26 1.385(8) . ?
C25 H25 0.9500 . ?
C26 C27 1.368(9) . ?
C26 H26 0.9500 . ?
C27 C28 1.372(10) . ?
C27 H27 0.9500 . ?
C28 C29 1.385(8) . ?
C28 H28 0.9500 . ?
C29 H29 0.9500 . ?
C30 C35 1.374(8) . ?
C30 C31 1.386(8) . ?
C31 C32 1.387(8) . ?
C31 H31 0.9500 . ?
C32 C33 1.366(9) . ?
C32 H32 0.9500 . ?
C33 C34 1.353(10) . ?
C33 H33 0.9500 . ?
C34 C35 1.391(9) . ?
C34 H34 0.9500 . ?
C35 H35 0.9500 . ?
C36 C37 1.386(8) . ?
C36 C41 1.393(8) . ?
C37 C38 1.395(8) . ?
C37 H37 0.9500 . ?
C38 C39 1.374(10) . ?
C38 H38 0.9500 . ?
C39 C40 1.374(10) . ?
C39 H39 0.9500 . ?
C40 C41 1.376(8) . ?
C40 H40 0.9500 . ?
C41 H41 0.9500 . ?
C42 C43 1.429(12) . ?
C42 H42A 0.9900 . ?
C42 H42B 0.9900 . ?
C43 C44 1.502(14) . ?
C43 H43A 0.9900 . ?
C43 H43B 0.9900 . ?
C44 C45 1.464(11) . ?
C44 H44A 0.9900 . ?
C44 H44B 0.9900 . ?
C45 H45A 0.9900 . ?
C45 H45B 0.9900 . ?
C46 C47 1.482(11) . ?
C46 H46A 0.9900 . ?
C46 H46B 0.9900 . ?
C47 C48 1.400(15) . ?
C47 H47A 0.9900 . ?
C47 H47B 0.9900 . ?
C48 C49 1.441(12) . ?
C48 H48A 0.9900 . ?
C48 H48B 0.9900 . ?
C49 H49A 0.9900 . ?
C49 H49B 0.9900 . ?
C50 C54 1.508(19) . ?
C50 C51 1.521(19) . ?
C50 H50A 0.9900 . ?
C50 H50B 0.9900 . ?
C51 C52 1.592(19) . ?
C51 C54 1.93(4) . ?
C51 H51A 0.9900 . ?
C51 H51B 0.9900 . ?
C52 C53 1.607(19) . ?
C52 H52A 0.9900 . ?
C52 H52B 0.9900 . ?
C53 C54 1.574(19) . ?
C53 H53A 0.9900 . ?
C53 H53B 0.9900 . ?
C54 H54A 0.9900 . ?
C54 H54B 0.9900 . ?
C55 C56 1.523(13) 2 ?
C55 C56 1.523(13) . ?
C55 H55A 0.9900 . ?
C55 H55B 0.9900 . ?
C56 C57 1.534(19) . ?
C56 H56A 0.9900 . ?
C56 H56B 0.9900 . ?
C57 C57 1.53(2) 2 ?
C57 H57A 0.9900 . ?
C57 H57B 0.9900 . ?
C58 C59 1.540(18) . ?
C58 H58A 0.9800 . ?
C58 H58B 0.9800 . ?
C58 H58C 0.9800 . ?
C59 C60 1.481(18) . ?
C59 H59A 0.9900 . ?
C59 H59B 0.9900 . ?
C60 C61 1.544(17) . ?
C60 H60A 0.9900 . ?
C60 H60B 0.9900 . ?
C61 C62 1.542(18) . ?
C61 H61A 0.9900 . ?
C61 H61B 0.9900 . ?
C62 H62A 0.9800 . ?
C62 H62B 0.9800 . ?
C62 H62C 0.9800 . ?
C63 C64 1.448(13) . ?
C63 C64 1.448(13) 2 ?
C63 H63A 0.9900 . ?
C63 H63B 0.9900 . ?
C64 C65 1.520(17) . ?
C64 H64A 0.9900 . ?
C64 H64B 0.9900 . ?
C65 H65A 0.9800 . ?
C65 H65B 0.9800 . ?
C65 H65C 0.9800 . ?

loop_
_geom_torsion_atom_site_label_1
_geom_torsion_atom_site_label_2
_geom_torsion_atom_site_label_3
_geom_torsion_atom_site_label_4
_geom_torsion
_geom_torsion_site_symmetry_1
_geom_torsion_site_symmetry_2
_geom_torsion_site_symmetry_3
_geom_torsion_site_symmetry_4
_geom_torsion_publ_flag
O5 Lu S C2 61.0(8) . . . . ?
O2 Lu S C2 111.2(2) . . . . ?
O1 Lu S C2 5.7(2) . . . . ?
O3 Lu S C2 -158.9(2) . . . . ?
O4 Lu S C2 -81.0(2) . . . . ?
O5 Lu S C12 -43.2(8) . . . . ?
O2 Lu S C12 7.0(2) . . . . ?
O1 Lu S C12 -98.5(2) . . . . ?
O3 Lu S C12 96.9(2) . . . . ?
O4 Lu S C12 174.8(2) . . . . ?
O5 Lu O1 C1 177.8(5) . . . . ?
O2 Lu O1 C1 -76.7(5) . . . . ?
O3 Lu O1 C1 25.2(7) . . . . ?
O4 Lu O1 C1 78.4(5) . . . . ?
S Lu O1 C1 -9.6(5) . . . . ?
O5 Lu O2 C13 160.9(5) . . . . ?
O1 Lu O2 C13 54.5(5) . . . . ?
O3 Lu O2 C13 -98.5(5) . . . . ?
O4 Lu O2 C13 -42.2(7) . . . . ?
S Lu O2 C13 -12.3(4) . . . . ?
O5 Lu O3 C45 41.7(7) . . . . ?
O2 Lu O3 C45 -61.2(7) . . . . ?
O1 Lu O3 C45 -165.4(7) . . . . ?
O4 Lu O3 C45 139.9(7) . . . . ?
S Lu O3 C45 -132.6(7) . . . . ?
O5 Lu O3 C42 -161.4(7) . . . . ?
O2 Lu O3 C42 95.6(7) . . . . ?
O1 Lu O3 C42 -8.5(9) . . . . ?
O4 Lu O3 C42 -63.2(7) . . . . ?
S Lu O3 C42 24.3(7) . . . . ?
O5 Lu O4 C49 42.1(5) . . . . ?
O2 Lu O4 C49 -115.1(6) . . . . ?
O1 Lu O4 C49 145.6(5) . . . . ?
O3 Lu O4 C49 -56.7(5) . . . . ?
S Lu O4 C49 -143.3(5) . . . . ?
O5 Lu O4 C46 -127.5(6) . . . . ?
O2 Lu O4 C46 75.3(7) . . . . ?
O1 Lu O4 C46 -24.0(6) . . . . ?
O3 Lu O4 C46 133.7(6) . . . . ?
S Lu O4 C46 47.1(6) . . . . ?
O2 Lu O5 C23 -2.8(14) . . . . ?
O1 Lu O5 C23 98.8(14) . . . . ?
O3 Lu O5 C23 -93.8(14) . . . . ?
O4 Lu O5 C23 -173.1(14) . . . . ?
S Lu O5 C23 45.5(18) . . . . ?
Lu O1 C1 C2 9.9(8) . . . . ?
Lu O1 C1 C6 -169.8(4) . . . . ?
O1 C1 C2 C3 179.7(6) . . . . ?
C6 C1 C2 C3 -0.6(9) . . . . ?
O1 C1 C2 S -0.7(8) . . . . ?
C6 C1 C2 S 179.0(4) . . . . ?
C12 S C2 C1 90.8(5) . . . . ?
Lu S C2 C1 -4.5(5) . . . . ?
C12 S C2 C3 -89.6(5) . . . . ?
Lu S C2 C3 175.1(5) . . . . ?
C1 C2 C3 C4 0.4(10) . . . . ?
S C2 C3 C4 -179.2(6) . . . . ?
C2 C3 C4 C5 0.3(11) . . . . ?
C2 C3 C4 C7 -179.2(7) . . . . ?
C3 C4 C5 C6 -0.8(11) . . . . ?
C7 C4 C5 C6 178.6(7) . . . . ?
C4 C5 C6 C1 0.6(10) . . . . ?
C4 C5 C6 C8 -178.8(7) . . . . ?
O1 C1 C6 C5 179.8(5) . . . . ?
C2 C1 C6 C5 0.1(9) . . . . ?
O1 C1 C6 C8 -0.8(9) . . . . ?
C2 C1 C6 C8 179.5(6) . . . . ?
C5 C6 C8 C11 -124.8(7) . . . . ?
C1 C6 C8 C11 55.8(9) . . . . ?
C5 C6 C8 C9 115.2(7) . . . . ?
C1 C6 C8 C9 -64.1(8) . . . . ?
C5 C6 C8 C10 -2.4(10) . . . . ?
C1 C6 C8 C10 178.2(6) . . . . ?
C2 S C12 C17 81.7(5) . . . . ?
Lu S C12 C17 177.3(5) . . . . ?
C2 S C12 C13 -100.5(5) . . . . ?
Lu S C12 C13 -4.9(5) . . . . ?
Lu O2 C13 C12 13.4(8) . . . . ?
Lu O2 C13 C14 -166.5(4) . . . . ?
C17 C12 C13 O2 175.7(5) . . . . ?
S C12 C13 O2 -2.0(8) . . . . ?
C17 C12 C13 C14 -4.4(9) . . . . ?
S C12 C13 C14 178.0(4) . . . . ?
O2 C13 C14 C15 -176.7(5) . . . . ?
C12 C13 C14 C15 3.3(8) . . . . ?
O2 C13 C14 C19 2.1(8) . . . . ?
C12 C13 C14 C19 -177.9(5) . . . . ?
C13 C14 C15 C16 -0.3(9) . . . . ?
C19 C14 C15 C16 -179.1(6) . . . . ?
C14 C15 C16 C17 -1.7(10) . . . . ?
C14 C15 C16 C18 179.7(6) . . . . ?
C15 C16 C17 C12 0.8(9) . . . . ?
C18 C16 C17 C12 179.4(6) . . . . ?
C13 C12 C17 C16 2.3(9) . . . . ?
S C12 C17 C16 180.0(5) . . . . ?
C15 C14 C19 C21 115.5(6) . . . . ?
C13 C14 C19 C21 -63.3(7) . . . . ?
C15 C14 C19 C22 -123.1(6) . . . . ?
C13 C14 C19 C22 58.1(8) . . . . ?
C15 C14 C19 C20 -5.7(9) . . . . ?
C13 C14 C19 C20 175.6(6) . . . . ?
Lu O5 C23 C24 -53.0(15) . . . . ?
Lu O5 C23 C36 -170.9(12) . . . . ?
Lu O5 C23 C30 67.6(15) . . . . ?
O5 C23 C24 C25 -21.6(7) . . . . ?
C36 C23 C24 C25 97.9(6) . . . . ?
C30 C23 C24 C25 -138.7(5) . . . . ?
O5 C23 C24 C29 157.9(5) . . . . ?
C36 C23 C24 C29 -82.6(6) . . . . ?
C30 C23 C24 C29 40.7(7) . . . . ?
C29 C24 C25 C26 1.3(8) . . . . ?
C23 C24 C25 C26 -179.2(5) . . . . ?
C24 C25 C26 C27 -1.5(9) . . . . ?
C25 C26 C27 C28 1.0(10) . . . . ?
C26 C27 C28 C29 -0.3(10) . . . . ?
C27 C28 C29 C24 0.1(10) . . . . ?
C25 C24 C29 C28 -0.6(8) . . . . ?
C23 C24 C29 C28 179.9(5) . . . . ?
O5 C23 C30 C35 98.4(6) . . . . ?
C24 C23 C30 C35 -142.0(5) . . . . ?
C36 C23 C30 C35 -21.6(7) . . . . ?
O5 C23 C30 C31 -74.4(6) . . . . ?
C24 C23 C30 C31 45.2(6) . . . . ?
C36 C23 C30 C31 165.6(5) . . . . ?
C35 C30 C31 C32 0.2(8) . . . . ?
C23 C30 C31 C32 173.4(5) . . . . ?
C30 C31 C32 C33 -0.4(9) . . . . ?
C31 C32 C33 C34 0.2(10) . . . . ?
C32 C33 C34 C35 0.2(10) . . . . ?
C31 C30 C35 C34 0.2(9) . . . . ?
C23 C30 C35 C34 -172.6(5) . . . . ?
C33 C34 C35 C30 -0.5(10) . . . . ?
O5 C23 C36 C37 11.8(7) . . . . ?
C24 C23 C36 C37 -107.7(6) . . . . ?
C30 C23 C36 C37 129.4(5) . . . . ?
O5 C23 C36 C41 -170.3(5) . . . . ?
C24 C23 C36 C41 70.2(7) . . . . ?
C30 C23 C36 C41 -52.7(7) . . . . ?
C41 C36 C37 C38 2.5(9) . . . . ?
C23 C36 C37 C38 -179.6(5) . . . . ?
C36 C37 C38 C39 -0.2(10) . . . . ?
C37 C38 C39 C40 -1.6(11) . . . . ?
C38 C39 C40 C41 1.2(12) . . . . ?
C39 C40 C41 C36 1.2(12) . . . . ?
C37 C36 C41 C40 -2.9(10) . . . . ?
C23 C36 C41 C40 179.1(6) . . . . ?
C45 O3 C42 C43 -18.4(12) . . . . ?
Lu O3 C42 C43 -178.1(6) . . . . ?
O3 C42 C43 C44 4.8(13) . . . . ?
C42 C43 C44 C45 9.7(13) . . . . ?
C42 O3 C45 C44 24.8(12) . . . . ?
Lu O3 C45 C44 -173.9(7) . . . . ?
C43 C44 C45 O3 -21.6(13) . . . . ?
C49 O4 C46 C47 2.7(10) . . . . ?
Lu O4 C46 C47 173.7(6) . . . . ?
O4 C46 C47 C48 -10.2(14) . . . . ?
C46 C47 C48 C49 13.8(18) . . . . ?
C46 O4 C49 C48 5.5(13) . . . . ?
Lu O4 C49 C48 -165.7(10) . . . . ?
C47 C48 C49 O4 -12.2(18) . . . . ?
C54 C50 C51 C52 -70(3) . . . . ?
C50 C51 C52 C53 42(5) . . . . ?
C54 C51 C52 C53 -4(4) . . . . ?
C51 C52 C53 C54 5(5) . . . . ?
C51 C50 C54 C53 72(3) . . . . ?
C52 C53 C54 C50 -52(5) . . . . ?
C52 C53 C54 C51 -4(4) . . . . ?
C52 C51 C54 C50 114(3) . . . . ?
C50 C51 C54 C53 -110(4) . . . . ?
C52 C51 C54 C53 4(4) . . . . ?
C56 C55 C56 C57 11(3) 2 . . . ?
C55 C56 C57 C57 -29(8) . . . 2 ?
C58 C59 C60 C61 -131(3) . . . . ?
C59 C60 C61 C62 -6(4) . . . . ?
C64 C63 C64 C65 -155(3) 2 . . . ?
